data_7037445
loop_
_publ_author_name
'Adam, Mohamed Shaker S.'
'Kindermann, Markus K.'
'Jones, Peter G.'
'Heinicke, Joachim W.'

_publ_section_title
;
 3H-1,3-Azaphospholo[4,5-b]pyridines - novel heterocyclic P,N-bridging or
 hybrid ligands: synthesis and first d(8)-transition metal complexes.
;
_journal_issue 5
_journal_name_full 'Dalton transactions (Cambridge, England : 2003)'
_journal_page_first 2261
_journal_page_last 2272
_journal_paper_doi 10.1039/c5dt04073f
_journal_volume 45
_journal_year 2016
_chemical_formula_sum 'C24 H29 Cl N2 P Rh'
_chemical_formula_weight 514.82
_chemical_name_systematic
;
 ?
;
_space_group_IT_number 2
_symmetry_cell_setting triclinic
_symmetry_space_group_name_Hall '-P 1'
_symmetry_space_group_name_H-M 'P -1'
_atom_sites_solution_hydrogens geom
_atom_sites_solution_primary direct
_atom_sites_solution_secondary difmap
_audit_creation_method SHELXL-97
_audit_update_record
;
2015-09-08 deposited with the CCDC.
2015-11-24 downloaded from the CCDC.
;
_cell_angle_alpha 83.875(2)
_cell_angle_beta 81.588(2)
_cell_angle_gamma 67.831(3)
_cell_formula_units_Z 2
_cell_length_a 9.1441(6)
_cell_length_b 9.8885(6)
_cell_length_c 13.5572(8)
_cell_measurement_reflns_used 9491
_cell_measurement_temperature 103(2)
_cell_measurement_theta_max 31.02
_cell_measurement_theta_min 2.23
_cell_volume 1121.25(12)
_computing_cell_refinement 'Bruker APEX2'
_computing_data_collection 'Bruker APEX2'
_computing_data_reduction 'Bruker APEX2'
_computing_molecular_graphics 'Siemens XP'
_computing_publication_material SHELXL-97
_computing_structure_refinement 'SHELXL-97 (Sheldrick, 1997)'
_computing_structure_solution 'SHELXS-97 (Sheldrick, 1990)'
_diffrn_ambient_temperature 103(2)
_diffrn_measured_fraction_theta_full 0.999
_diffrn_measured_fraction_theta_max 0.995
_diffrn_measurement_device_type 'Bruker APEX II CCD area detector'
_diffrn_measurement_method 'phi and omega scans'
_diffrn_radiation_monochromator graphite
_diffrn_radiation_source 'fine-focus sealed tube'
_diffrn_radiation_type MoK\a
_diffrn_radiation_wavelength 0.71073
_diffrn_reflns_av_R_equivalents 0.0319
_diffrn_reflns_av_sigmaI/netI 0.0153
_diffrn_reflns_limit_h_max 13
_diffrn_reflns_limit_h_min -13
_diffrn_reflns_limit_k_max 14
_diffrn_reflns_limit_k_min -14
_diffrn_reflns_limit_l_max 19
_diffrn_reflns_limit_l_min -19
_diffrn_reflns_number 61697
_diffrn_reflns_theta_full 30.00
_diffrn_reflns_theta_max 31.06
_diffrn_reflns_theta_min 1.52
_exptl_absorpt_coefficient_mu 0.965
_exptl_absorpt_correction_T_max 0.8304
_exptl_absorpt_correction_T_min 0.6940
_exptl_absorpt_correction_type multi-scan
_exptl_absorpt_process_details SADABS
_exptl_crystal_colour orange
_exptl_crystal_density_diffrn 1.525
_exptl_crystal_density_meas ?
_exptl_crystal_density_method 'not measured'
_exptl_crystal_description block
_exptl_crystal_F_000 528
_exptl_crystal_size_max 0.3
_exptl_crystal_size_mid 0.3
_exptl_crystal_size_min 0.2
_refine_diff_density_max 0.524
_refine_diff_density_min -0.324
_refine_diff_density_rms 0.053
_refine_ls_extinction_method none
_refine_ls_goodness_of_fit_ref 1.039
_refine_ls_hydrogen_treatment mixed
_refine_ls_matrix_type full
_refine_ls_number_parameters 281
_refine_ls_number_reflns 7166
_refine_ls_number_restraints 6
_refine_ls_restrained_S_all 1.038
_refine_ls_R_factor_all 0.0176
_refine_ls_R_factor_gt 0.0166
_refine_ls_shift/su_max 0.001
_refine_ls_shift/su_mean 0.000
_refine_ls_structure_factor_coef Fsqd
_refine_ls_weighting_details 'calc w=1/[\s^2^(Fo^2^)+(0.0166P)^2^+0.5733P] where P=(Fo^2^+2Fc^2^)/3'
_refine_ls_weighting_scheme calc
_refine_ls_wR_factor_gt 0.0422
_refine_ls_wR_factor_ref 0.0429
_reflns_number_gt 6891
_reflns_number_total 7166
_reflns_threshold_expression >2sigma(I)
_cod_data_source_file c5dt04073f3.cif
_cod_data_source_block rhopa
_cod_depositor_comments
;
The following automatic conversions were performed:

'_symmetry_cell_setting' value 'Triclinic' changed to 'triclinic'
according to
/usr/data/users/saulius/crontab/automatic-downloads/rss-feeds/RSC/lib/dictionaries/cif_core.dic
dictionary named 'cif_core.dic' version 2.4.2 from 2011-04-26.

'_exptl_crystal_density_meas' value 'not measured' was changed to '?'
- the value is perceived as not measured.

Automatic conversion script
Id: cif_fix_values 4268 2015-11-12 08:31:59Z antanas 

 Adding full bibliography for 7037445--7037448.cif.
;
_cod_database_code 7037445

loop_
_symmetry_equiv_pos_as_xyz
'x, y, z'
'-x, -y, -z'

loop_
_atom_site_label
_atom_site_type_symbol
_atom_site_fract_x
_atom_site_fract_y
_atom_site_fract_z
_atom_site_U_iso_or_equiv
_atom_site_adp_type
_atom_site_occupancy
_atom_site_symmetry_multiplicity
_atom_site_calc_flag
_atom_site_refinement_flags
Rh Rh 0.287508(9) 0.476923(8) 0.238290(5) 0.01350(2) Uani 1 1 d .
Cl Cl 0.00784(3) 0.58180(3) 0.25632(2) 0.02438(6) Uani 1 1 d .
N1 N 0.42098(10) 0.02257(9) 0.35575(6) 0.01480(15) Uani 1 1 d .
C2 C 0.29561(11) 0.14048(10) 0.35594(7) 0.01375(16) Uani 1 1 d .
P3 P 0.27925(3) 0.24960(3) 0.233541(18) 0.01159(4) Uani 1 1 d .
C3A C 0.45731(11) 0.10385(10) 0.18418(7) 0.01189(15) Uani 1 1 d .
N4 N 0.52529(10) 0.09714(9) 0.09002(6) 0.01377(14) Uani 1 1 d .
C5 C 0.65659(11) -0.02260(11) 0.07041(7) 0.01500(17) Uani 1 1 d .
H5 H 0.7064 -0.0335 0.0036 0.018 Uiso 1 1 calc R
C6 C 0.72353(12) -0.13131(11) 0.14258(8) 0.01601(17) Uani 1 1 d .
H6 H 0.8178 -0.2123 0.1247 0.019 Uiso 1 1 calc R
C7 C 0.65224(12) -0.12096(11) 0.24063(8) 0.01521(17) Uani 1 1 d .
H7 H 0.6968 -0.1926 0.2914 0.018 Uiso 1 1 calc R
C7A C 0.51312(11) -0.00141(10) 0.26128(7) 0.01276(16) Uani 1 1 d .
C11 C 0.12719(11) 0.22003(10) 0.17580(7) 0.01408(16) Uani 1 1 d .
C12 C 0.08708(13) 0.09694(11) 0.20294(8) 0.01911(19) Uani 1 1 d .
H12 H 0.1335 0.0308 0.2559 0.023 Uiso 1 1 calc R
C13 C -0.02082(14) 0.07138(13) 0.15237(10) 0.0234(2) Uani 1 1 d .
H13 H -0.0499 -0.0111 0.1717 0.028 Uiso 1 1 calc R
C14 C -0.08627(13) 0.16645(13) 0.07342(9) 0.0223(2) Uani 1 1 d .
H14 H -0.1594 0.1483 0.0386 0.027 Uiso 1 1 calc R
C15 C -0.04517(13) 0.28754(12) 0.04536(8) 0.02040(19) Uani 1 1 d .
H15 H -0.0890 0.3515 -0.0091 0.024 Uiso 1 1 calc R
C16 C 0.06048(12) 0.31555(11) 0.09705(8) 0.01728(18) Uani 1 1 d .
H16 H 0.0870 0.3996 0.0786 0.021 Uiso 1 1 calc R
C17 C 0.18601(12) 0.19129(11) 0.45080(8) 0.01763(18) Uani 1 1 d .
C18 C 0.20451(14) 0.06141(13) 0.52723(8) 0.0238(2) Uani 1 1 d .
H18A H 0.1775 -0.0124 0.4993 0.029 Uiso 1 1 calc R
H18B H 0.1332 0.0952 0.5884 0.029 Uiso 1 1 calc R
H18C H 0.3147 0.0185 0.5428 0.029 Uiso 1 1 calc R
C19 C 0.23701(16) 0.30380(13) 0.49220(9) 0.0257(2) Uani 1 1 d .
H19A H 0.3474 0.2570 0.5070 0.031 Uiso 1 1 calc R
H19B H 0.1679 0.3408 0.5535 0.031 Uiso 1 1 calc R
H19C H 0.2282 0.3852 0.4425 0.031 Uiso 1 1 calc R
C20 C 0.01205(13) 0.26393(14) 0.42959(9) 0.0260(2) Uani 1 1 d .
H20A H 0.0021 0.3437 0.3784 0.031 Uiso 1 1 calc R
H20B H -0.0552 0.3031 0.4910 0.031 Uiso 1 1 calc R
H20C H -0.0218 0.1913 0.4059 0.031 Uiso 1 1 calc R
C21 C 0.28868(15) 0.69912(11) 0.19905(9) 0.0226(2) Uani 1 1 d D
H21 H 0.1856(16) 0.7483(17) 0.1821(12) 0.029(4) Uiso 1 1 d D
C22 C 0.30620(19) 0.66843(13) 0.29924(9) 0.0292(3) Uani 1 1 d D
H22 H 0.2135(17) 0.6960(18) 0.3441(12) 0.034(4) Uiso 1 1 d D
C23 C 0.4623(2) 0.62745(17) 0.34095(11) 0.0406(4) Uani 1 1 d .
H23A H 0.4423 0.6698 0.4068 0.049 Uiso 1 1 calc R
H23B H 0.5306 0.6707 0.2960 0.049 Uiso 1 1 calc R
C24 C 0.5511(2) 0.46165(17) 0.35314(11) 0.0378(3) Uani 1 1 d .
H24A H 0.6663 0.4411 0.3506 0.045 Uiso 1 1 calc R
H24B H 0.5151 0.4258 0.4196 0.045 Uiso 1 1 calc R
C25 C 0.52562(14) 0.37886(13) 0.27376(10) 0.0239(2) Uani 1 1 d D
H25 H 0.5482(19) 0.2798(14) 0.2928(12) 0.028(4) Uiso 1 1 d D
C26 C 0.52800(13) 0.41882(12) 0.17132(9) 0.0207(2) Uani 1 1 d D
H26 H 0.5497(18) 0.3441(15) 0.1290(11) 0.026(4) Uiso 1 1 d D
C27 C 0.56781(15) 0.54923(13) 0.12319(10) 0.0263(2) Uani 1 1 d .
H27A H 0.6232 0.5257 0.0552 0.032 Uiso 1 1 calc R
H27B H 0.6415 0.5664 0.1627 0.032 Uiso 1 1 calc R
C28 C 0.42028(15) 0.68965(13) 0.11622(9) 0.0244(2) Uani 1 1 d .
H28A H 0.4518 0.7749 0.1172 0.029 Uiso 1 1 calc R
H28B H 0.3795 0.6956 0.0515 0.029 Uiso 1 1 calc R

loop_
_atom_site_aniso_label
_atom_site_aniso_U_11
_atom_site_aniso_U_22
_atom_site_aniso_U_33
_atom_site_aniso_U_23
_atom_site_aniso_U_13
_atom_site_aniso_U_12
Rh 0.01735(4) 0.01020(4) 0.01178(4) -0.00041(2) -0.00187(3) -0.00373(3)
Cl 0.01876(11) 0.01941(11) 0.02413(12) 0.00002(9) 0.00155(9) 0.00344(9)
N1 0.0150(4) 0.0156(4) 0.0131(4) 0.0008(3) -0.0018(3) -0.0052(3)
C2 0.0145(4) 0.0150(4) 0.0124(4) 0.0000(3) -0.0012(3) -0.0065(3)
P3 0.01141(10) 0.01103(10) 0.01133(10) -0.00019(8) -0.00153(8) -0.00303(8)
C3A 0.0115(4) 0.0118(4) 0.0128(4) -0.0009(3) -0.0022(3) -0.0044(3)
N4 0.0141(3) 0.0147(4) 0.0128(4) -0.0013(3) -0.0011(3) -0.0056(3)
C5 0.0144(4) 0.0169(4) 0.0144(4) -0.0032(3) -0.0004(3) -0.0063(3)
C6 0.0131(4) 0.0150(4) 0.0186(4) -0.0028(3) -0.0015(3) -0.0033(3)
C7 0.0138(4) 0.0135(4) 0.0169(4) 0.0004(3) -0.0034(3) -0.0032(3)
C7A 0.0126(4) 0.0132(4) 0.0127(4) -0.0005(3) -0.0020(3) -0.0047(3)
C11 0.0116(4) 0.0144(4) 0.0155(4) -0.0015(3) -0.0017(3) -0.0037(3)
C12 0.0186(4) 0.0168(4) 0.0230(5) 0.0024(4) -0.0057(4) -0.0075(4)
C13 0.0209(5) 0.0216(5) 0.0318(6) -0.0003(4) -0.0066(4) -0.0114(4)
C14 0.0157(4) 0.0248(5) 0.0281(6) -0.0045(4) -0.0066(4) -0.0071(4)
C15 0.0174(4) 0.0224(5) 0.0205(5) -0.0002(4) -0.0067(4) -0.0048(4)
C16 0.0167(4) 0.0172(4) 0.0177(4) 0.0005(3) -0.0038(3) -0.0058(4)
C17 0.0180(4) 0.0191(4) 0.0126(4) 0.0000(3) 0.0015(3) -0.0047(4)
C18 0.0254(5) 0.0266(5) 0.0160(5) 0.0047(4) 0.0015(4) -0.0087(4)
C19 0.0360(6) 0.0255(5) 0.0153(5) -0.0055(4) 0.0028(4) -0.0119(5)
C20 0.0170(5) 0.0313(6) 0.0206(5) 0.0020(4) 0.0039(4) -0.0018(4)
C21 0.0337(6) 0.0120(4) 0.0205(5) 0.0004(4) -0.0007(4) -0.0078(4)
C22 0.0547(8) 0.0182(5) 0.0190(5) -0.0041(4) 0.0000(5) -0.0189(5)
C23 0.0791(11) 0.0375(7) 0.0253(6) 0.0048(5) -0.0207(7) -0.0404(8)
C24 0.0555(9) 0.0408(7) 0.0341(7) 0.0129(6) -0.0277(7) -0.0327(7)
C25 0.0238(5) 0.0213(5) 0.0316(6) 0.0069(4) -0.0133(4) -0.0124(4)
C26 0.0168(4) 0.0174(4) 0.0284(5) -0.0001(4) -0.0022(4) -0.0074(4)
C27 0.0259(5) 0.0237(5) 0.0313(6) 0.0037(4) -0.0011(5) -0.0136(4)
C28 0.0333(6) 0.0205(5) 0.0209(5) 0.0048(4) -0.0032(4) -0.0132(4)

loop_
_atom_type_symbol
_atom_type_description
_atom_type_scat_dispersion_real
_atom_type_scat_dispersion_imag
_atom_type_scat_source
C C 0.0033 0.0016 'International Tables Vol C Tables 4.2.6.8 and 6.1.1.4'
H H 0.0000 0.0000 'International Tables Vol C Tables 4.2.6.8 and 6.1.1.4'
N N 0.0061 0.0033 'International Tables Vol C Tables 4.2.6.8 and 6.1.1.4'
P P 0.1023 0.0942 'International Tables Vol C Tables 4.2.6.8 and 6.1.1.4'
Cl Cl 0.1484 0.1585 'International Tables Vol C Tables 4.2.6.8 and 6.1.1.4'
Rh Rh -1.1178 0.9187 'International Tables Vol C Tables 4.2.6.8 and 6.1.1.4'

loop_
_geom_angle_atom_site_label_1
_geom_angle_atom_site_label_2
_geom_angle_atom_site_label_3
_geom_angle
C25 Rh C26 38.40(5)
C25 Rh C21 96.88(5)
C26 Rh C21 81.32(4)
C25 Rh C22 81.30(5)
C26 Rh C22 89.02(5)
C21 Rh C22 36.31(4)
C25 Rh P3 89.64(3)
C26 Rh P3 95.34(3)
C21 Rh P3 164.30(3)
C22 Rh P3 159.39(3)
C25 Rh Cl 161.21(4)
C26 Rh Cl 159.88(3)
C21 Rh Cl 87.76(3)
C22 Rh Cl 92.13(4)
P3 Rh Cl 90.624(10)
C2 N1 C7A 113.10(8)
N1 C2 C17 121.62(9)
N1 C2 P3 113.53(7)
C17 C2 P3 124.45(7)
C3A P3 C11 101.39(4)
C3A P3 C2 87.53(4)
C11 P3 C2 106.34(4)
C3A P3 Rh 118.56(3)
C11 P3 Rh 122.16(3)
C2 P3 Rh 114.88(3)
N4 C3A C7A 125.04(9)
N4 C3A P3 125.95(7)
C7A C3A P3 109.00(7)
C3A N4 C5 115.44(8)
N4 C5 C6 123.72(9)
C7 C6 C5 119.87(9)
C7A C7 C6 117.15(9)
C7 C7A C3A 118.69(9)
C7 C7A N1 124.64(9)
C3A C7A N1 116.67(8)
C16 C11 C12 119.81(9)
C16 C11 P3 118.79(7)
C12 C11 P3 121.15(8)
C13 C12 C11 119.91(10)
C12 C13 C14 120.06(10)
C15 C14 C13 120.22(10)
C14 C15 C16 120.04(10)
C15 C16 C11 119.93(10)
C2 C17 C18 110.00(9)
C2 C17 C20 111.14(9)
C18 C17 C20 109.91(9)
C2 C17 C19 106.68(9)
C18 C17 C19 109.60(9)
C20 C17 C19 109.44(10)
C22 C21 C28 125.78(12)
C22 C21 Rh 72.21(6)
C28 C21 Rh 108.41(7)
C21 C22 C23 123.64(13)
C21 C22 Rh 71.49(7)
C23 C22 Rh 111.09(9)
C22 C23 C24 113.06(10)
C25 C24 C23 113.06(10)
C26 C25 C24 125.92(10)
C26 C25 Rh 71.15(6)
C24 C25 Rh 110.15(10)
C25 C26 C27 123.93(10)
C25 C26 Rh 70.45(7)
C27 C26 Rh 113.51(8)
C26 C27 C28 112.88(10)
C21 C28 C27 113.77(9)

loop_
_geom_bond_atom_site_label_1
_geom_bond_atom_site_label_2
_geom_bond_distance
Rh C25 2.1274(11)
Rh C26 2.1364(11)
Rh C21 2.2085(11)
Rh C22 2.2176(11)
Rh P3 2.2855(3)
Rh Cl 2.3547(3)
N1 C2 1.2902(13)
N1 C7A 1.4159(12)
C2 C17 1.5137(14)
C2 P3 1.8733(10)
P3 C3A 1.8144(10)
P3 C11 1.8181(10)
C3A N4 1.3323(12)
C3A C7A 1.3998(13)
N4 C5 1.3473(13)
C5 C6 1.3934(14)
C6 C7 1.3884(14)
C7 C7A 1.3877(13)
C11 C16 1.3945(14)
C11 C12 1.3976(14)
C12 C13 1.3895(15)
C13 C14 1.3913(17)
C14 C15 1.3858(16)
C15 C16 1.3937(14)
C17 C18 1.5346(15)
C17 C20 1.5351(16)
C17 C19 1.5400(16)
C21 C22 1.3791(17)
C21 C28 1.5033(17)
C22 C23 1.507(2)
C23 C24 1.533(2)
C24 C25 1.5128(18)
C25 C26 1.4022(17)
C26 C27 1.5253(16)
C27 C28 1.5338(17)

loop_
_geom_hbond_atom_site_label_D
_geom_hbond_atom_site_label_H
_geom_hbond_atom_site_label_A
_geom_hbond_distance_DH
_geom_hbond_distance_HA
_geom_hbond_distance_DA
_geom_hbond_angle_DHA
_geom_hbond_site_symmetry_A
C20 H20A Cl 0.98 2.74 3.7094(13) 169.1 .
C6 H6 Cl 0.95 2.79 3.4435(10) 126.3 1_645
C7 H7 Cl 0.95 2.89 3.4805(10) 121.6 1_645
C19 H19B Cl 0.98 2.85 3.8204(12) 173.1 2_566
